data_7709434
loop_
_publ_author_name
'Fischer, Malte'
'Roy, Matthew'
'H\"uller, Sascha'
'Schmidtmann, Marc'
'Beckhaus, Ruediger'

_publ_section_title
;
 Reaction of a Bis(pentafulvene)titanium Complex with an N-Heterocyclic
 Olefin: C--H-Activation Leads to Resonance Between a Titanium Vinyl and
 Titanium Alkylidene Complex
;
_journal_name_full 'Dalton Transactions'
_journal_paper_doi 10.1039/D2DT00014H
_journal_year 2022
_chemical_formula_structural Ti(C15H18)(C15H19)(C8H13N2)
_chemical_formula_sum 'C38 H50 N2 Ti'
_chemical_formula_weight 582.70
_space_group_crystal_system orthorhombic
_space_group_IT_number 56
_space_group_name_Hall '-P 2ab 2ac'
_space_group_name_H-M_alt 'P c c n'
_atom_sites_solution_hydrogens difmap
_atom_sites_solution_primary direct
_atom_sites_solution_secondary difmap
_audit_creation_method SHELXL-2018/3
_audit_update_record
;
2021-12-06 deposited with the CCDC.	2022-02-07 downloaded from the CCDC.
;
_cell_angle_alpha 90
_cell_angle_beta 90
_cell_angle_gamma 90
_cell_formula_units_Z 8
_cell_length_a 14.7397(7)
_cell_length_b 18.1959(9)
_cell_length_c 22.9425(11)
_cell_measurement_reflns_used 9860
_cell_measurement_temperature 100(2)
_cell_measurement_theta_max 31.76
_cell_measurement_theta_min 2.25
_cell_volume 6153.2(5)
_computing_cell_refinement 'Bruker SAINT V8.37A'
_computing_data_collection 'Bruker APEX3'
_computing_data_reduction 'Bruker SAINT V8.37A'
_computing_structure_refinement 'SHELXL-2018/3 (Sheldrick, 2018)'
_computing_structure_solution 'SHELXS-2013/1 (Sheldrick, 2013)'
_diffrn_ambient_temperature 100(2)
_diffrn_measured_fraction_theta_full 1.000
_diffrn_measured_fraction_theta_max 1.000
_diffrn_measurement_device_type 'Bruker APEX-II CCD'
_diffrn_measurement_method '\f and \w scans'
_diffrn_radiation_type MoK\a
_diffrn_radiation_wavelength 0.71073
_diffrn_reflns_av_R_equivalents 0.0539
_diffrn_reflns_av_unetI/netI 0.0188
_diffrn_reflns_Laue_measured_fraction_full 1.000
_diffrn_reflns_Laue_measured_fraction_max 1.000
_diffrn_reflns_limit_h_max 22
_diffrn_reflns_limit_h_min -22
_diffrn_reflns_limit_k_max 27
_diffrn_reflns_limit_k_min -27
_diffrn_reflns_limit_l_max 35
_diffrn_reflns_limit_l_min -35
_diffrn_reflns_number 278457
_diffrn_reflns_point_group_measured_fraction_full 1.000
_diffrn_reflns_point_group_measured_fraction_max 1.000
_diffrn_reflns_theta_full 25.242
_diffrn_reflns_theta_max 33.141
_diffrn_reflns_theta_min 1.775
_diffrn_source 'sealed tube'
_exptl_absorpt_coefficient_mu 0.308
_exptl_absorpt_correction_T_max 1.0000
_exptl_absorpt_correction_T_min 0.9614
_exptl_absorpt_correction_type multi-scan
_exptl_absorpt_process_details 'SADABS-2016/2 (Sheldrick)'
_exptl_crystal_colour violet
_exptl_crystal_density_diffrn 1.258
_exptl_crystal_description block
_exptl_crystal_F_000 2512
_exptl_crystal_size_max 0.400
_exptl_crystal_size_mid 0.250
_exptl_crystal_size_min 0.100
_refine_diff_density_max 2.007
_refine_diff_density_min -0.795
_refine_diff_density_rms 0.073
_refine_ls_extinction_method none
_refine_ls_goodness_of_fit_ref 1.028
_refine_ls_hydrogen_treatment constr
_refine_ls_matrix_type full
_refine_ls_number_parameters 475
_refine_ls_number_reflns 11725
_refine_ls_number_restraints 0
_refine_ls_restrained_S_all 1.028
_refine_ls_R_factor_all 0.0642
_refine_ls_R_factor_gt 0.0497
_refine_ls_shift/su_max 0.001
_refine_ls_shift/su_mean 0.000
_refine_ls_structure_factor_coef Fsqd
_refine_ls_weighting_details 'w=1/[\s^2^(Fo^2^)+(0.0700P)^2^+4.5000P] where P=(Fo^2^+2Fc^2^)/3'
_refine_ls_weighting_scheme calc
_refine_ls_wR_factor_gt 0.1301
_refine_ls_wR_factor_ref 0.1417
_reflns_Friedel_coverage 0.000
_reflns_number_gt 9450
_reflns_number_total 11725
_reflns_threshold_expression 'I > 2\s(I)'
_cod_data_source_file d2dt00014h2.cif
_cod_data_source_block shm10
_cod_database_code 7709434
_shelx_shelxl_version_number 2018/3
_shelx_space_group_comment
;
The symmetry employed for this shelxl refinement is uniquely defined
by the following loop, which should always be used as a source of
symmetry information in preference to the above space-group names.
They are only intended as comments.
;
_shelx_estimated_absorpt_t_min 0.887
_shelx_estimated_absorpt_t_max 0.970

loop_
_space_group_symop_operation_xyz
'x, y, z'
'-x+1/2, -y+1/2, z'
'-x, y+1/2, -z+1/2'
'x+1/2, -y, -z+1/2'
'-x, -y, -z'
'x-1/2, y-1/2, -z'
'x, -y-1/2, z-1/2'
'-x-1/2, y, z-1/2'

loop_
_atom_site_label
_atom_site_type_symbol
_atom_site_fract_x
_atom_site_fract_y
_atom_site_fract_z
_atom_site_U_iso_or_equiv
_atom_site_adp_type
_atom_site_occupancy
_atom_site_site_symmetry_order
_atom_site_calc_flag
_atom_site_refinement_flags_posn
_atom_site_refinement_flags_adp
_atom_site_refinement_flags_occupancy
_atom_site_disorder_assembly
_atom_site_disorder_group
Ti1 Ti 0.43028(2) 0.12621(2) 0.14752(2) 0.01513(6) Uani 1 1 d . . . . .
C1 C 0.48465(15) 0.01977(12) 0.16842(9) 0.0157(3) Uani 0.830(3) 1 d . . P A 1
C2 C 0.48060(15) 0.05472(14) 0.22499(11) 0.0163(4) Uani 0.830(3) 1 d . . P A 1
H2 H 0.441269 0.041215 0.255995 0.020 Uiso 0.830(3) 1 calc R U P A 1
C3 C 0.54443(12) 0.11186(11) 0.22643(9) 0.0201(3) Uani 0.830(3) 1 d . . P A 1
H3 H 0.554731 0.144087 0.258330 0.024 Uiso 0.830(3) 1 calc R U P A 1
C4 C 0.59079(11) 0.11356(12) 0.17265(9) 0.0207(3) Uani 0.830(3) 1 d . . P A 1
H4 H 0.636692 0.147611 0.161903 0.025 Uiso 0.830(3) 1 calc R U P A 1
C5 C 0.55733(12) 0.05611(12) 0.13768(9) 0.0199(3) Uani 0.830(3) 1 d . . P A 1
H5 H 0.579023 0.043342 0.100022 0.024 Uiso 0.830(3) 1 calc R U P A 1
C6 C 0.40211(19) -0.00193(12) 0.13824(9) 0.0154(3) Uani 0.830(3) 1 d . . P A 1
C7 C 0.40982(18) -0.04327(10) 0.08074(7) 0.0201(3) Uani 0.830(3) 1 d . . P A 1
H7 H 0.459850 -0.021685 0.056783 0.024 Uiso 0.830(3) 1 calc R U P A 1
C8 C 0.31961(18) -0.03848(10) 0.04693(8) 0.0230(4) Uani 0.830(3) 1 d . . P A 1
H8A H 0.305733 0.013515 0.037866 0.028 Uiso 0.830(3) 1 calc R U P A 1
H8B H 0.324905 -0.065660 0.009699 0.028 Uiso 0.830(3) 1 calc R U P A 1
C9 C 0.24329(17) -0.07135(10) 0.08361(9) 0.0235(4) Uani 0.830(3) 1 d . . P A 1
H9 H 0.184649 -0.067221 0.061937 0.028 Uiso 0.830(3) 1 calc R U P A 1
C10 C 0.23603(16) -0.02955(11) 0.14166(10) 0.0219(4) Uani 0.830(3) 1 d . . P A 1
H10A H 0.186351 -0.050615 0.165414 0.026 Uiso 0.830(3) 1 calc R U P A 1
H10B H 0.221742 0.022729 0.134024 0.026 Uiso 0.830(3) 1 calc R U P A 1
C11 C 0.32626(19) -0.03525(13) 0.17528(10) 0.0179(4) Uani 0.830(3) 1 d . . P A 1
H11 H 0.321331 -0.007962 0.212980 0.021 Uiso 0.830(3) 1 calc R U P A 1
C12 C 0.43020(16) -0.12518(9) 0.09326(8) 0.0236(4) Uani 0.830(3) 1 d . . P A 1
H12A H 0.436214 -0.152244 0.056021 0.028 Uiso 0.830(3) 1 calc R U P A 1
H12B H 0.488252 -0.129497 0.114687 0.028 Uiso 0.830(3) 1 calc R U P A 1
C13 C 0.26355(16) -0.15265(10) 0.09614(9) 0.0275(4) Uani 0.830(3) 1 d . . P A 1
H13A H 0.213877 -0.174162 0.119646 0.033 Uiso 0.830(3) 1 calc R U P A 1
H13B H 0.267641 -0.180224 0.059029 0.033 Uiso 0.830(3) 1 calc R U P A 1
C14 C 0.34617(17) -0.11717(10) 0.18743(9) 0.0223(3) Uani 0.830(3) 1 d . . P A 1
H14A H 0.403643 -0.121884 0.209451 0.027 Uiso 0.830(3) 1 calc R U P A 1
H14B H 0.296792 -0.138492 0.211296 0.027 Uiso 0.830(3) 1 calc R U P A 1
C15 C 0.35360(16) -0.15877(9) 0.12949(8) 0.0248(4) Uani 0.830(3) 1 d . . P A 1
H15 H 0.367286 -0.211679 0.137334 0.030 Uiso 0.830(3) 1 calc R U P A 1
C1B C 0.4684(9) 0.0069(8) 0.1625(6) 0.025(3) Uiso 0.170(3) 1 d . . P A 2
C2B C 0.4853(12) 0.0429(9) 0.2146(7) 0.030(4) Uiso 0.170(3) 1 d . . P A 2
H2B H 0.451843 0.033168 0.249134 0.036 Uiso 0.170(3) 1 calc R U P A 2
C3B C 0.5598(12) 0.0977(10) 0.2124(8) 0.048(4) Uiso 0.170(3) 1 d . . P A 2
H3B H 0.579611 0.130467 0.242055 0.057 Uiso 0.170(3) 1 calc R U P A 2
C4B C 0.5912(9) 0.0898(8) 0.1598(6) 0.033(3) Uiso 0.170(3) 1 d . . P A 2
H4B H 0.640101 0.117492 0.144080 0.040 Uiso 0.170(3) 1 calc R U P A 2
C5B C 0.5436(11) 0.0351(9) 0.1289(7) 0.043(4) Uiso 0.170(3) 1 d . . P A 2
H5B H 0.558958 0.018779 0.090865 0.051 Uiso 0.170(3) 1 calc R U P A 2
C6B C 0.3834(11) -0.0097(10) 0.1440(7) 0.031(4) Uiso 0.170(3) 1 d . . P A 2
C7B C 0.3784(10) -0.0489(9) 0.0805(7) 0.041(4) Uiso 0.170(3) 1 d . . P A 2
H7B H 0.426780 -0.031130 0.053406 0.049 Uiso 0.170(3) 1 calc R U P A 2
C8B C 0.2871(9) -0.0415(7) 0.0557(6) 0.032(3) Uiso 0.170(3) 1 d . . P A 2
H8BA H 0.277599 0.010546 0.044815 0.039 Uiso 0.170(3) 1 calc R U P A 2
H8BB H 0.284258 -0.070957 0.019450 0.039 Uiso 0.170(3) 1 calc R U P A 2
C9B C 0.2128(9) -0.0642(7) 0.0935(6) 0.033(3) Uiso 0.170(3) 1 d . . P A 2
H9B H 0.153429 -0.057166 0.073154 0.040 Uiso 0.170(3) 1 calc R U P A 2
C10B C 0.2158(9) -0.0176(7) 0.1504(6) 0.027(3) Uiso 0.170(3) 1 d . . P A 2
H10C H 0.206734 0.035070 0.141126 0.033 Uiso 0.170(3) 1 calc R U P A 2
H10D H 0.166919 -0.033335 0.177221 0.033 Uiso 0.170(3) 1 calc R U P A 2
C11B C 0.3051(10) -0.0285(10) 0.1780(8) 0.028(4) Uiso 0.170(3) 1 d . . P A 2
H11B H 0.306649 0.001464 0.214457 0.034 Uiso 0.170(3) 1 calc R U P A 2
C12B C 0.3932(9) -0.1332(7) 0.0999(5) 0.033(3) Uiso 0.170(3) 1 d . . P A 2
H12C H 0.394308 -0.165388 0.065149 0.040 Uiso 0.170(3) 1 calc R U P A 2
H12D H 0.451771 -0.138443 0.120638 0.040 Uiso 0.170(3) 1 calc R U P A 2
C13B C 0.2265(10) -0.1463(7) 0.1092(6) 0.039(3) Uiso 0.170(3) 1 d . . P A 2
H13C H 0.176179 -0.163256 0.134458 0.046 Uiso 0.170(3) 1 calc R U P A 2
H13D H 0.226261 -0.176446 0.073251 0.046 Uiso 0.170(3) 1 calc R U P A 2
C14B C 0.3180(9) -0.1112(7) 0.1955(6) 0.032(3) Uiso 0.170(3) 1 d . . P A 2
H14C H 0.377076 -0.118205 0.215293 0.039 Uiso 0.170(3) 1 calc R U P A 2
H14D H 0.269096 -0.126925 0.222311 0.039 Uiso 0.170(3) 1 calc R U P A 2
C15B C 0.3147(10) -0.1553(8) 0.1402(6) 0.042(3) Uiso 0.170(3) 1 d . . P A 2
H15B H 0.322141 -0.208418 0.150508 0.051 Uiso 0.170(3) 1 calc R U P A 2
C16 C 0.46098(9) 0.23824(7) 0.09574(5) 0.0182(2) Uani 1 1 d . . . . .
C17 C 0.36490(8) 0.23015(7) 0.09848(5) 0.0178(2) Uani 1 1 d . . . . .
H17 H 0.324622 0.262144 0.118511 0.021 Uiso 1 1 calc R U . . .
C18 C 0.33905(9) 0.16709(7) 0.06673(5) 0.0193(2) Uani 1 1 d . . . . .
H18 H 0.279046 0.149000 0.061982 0.023 Uiso 1 1 calc R U . . .
C19 C 0.41922(10) 0.13572(8) 0.04321(6) 0.0226(2) Uani 1 1 d . . . . .
H19 H 0.422586 0.092415 0.020180 0.027 Uiso 1 1 calc R U . . .
C20 C 0.49300(9) 0.18022(8) 0.06010(6) 0.0216(2) Uani 1 1 d . . . . .
H20 H 0.554474 0.172498 0.049284 0.026 Uiso 1 1 calc R U . . .
C21 C 0.51527(9) 0.29883(8) 0.12443(6) 0.0203(2) Uani 1 1 d . . . . .
H21 H 0.526194 0.284068 0.165827 0.024 Uiso 1 1 calc R U . . .
C22 C 0.60871(9) 0.31080(9) 0.09549(6) 0.0254(3) Uani 1 1 d . . . . .
H22 H 0.642789 0.263303 0.094389 0.030 Uiso 1 1 calc R U . . .
C23 C 0.66233(11) 0.36782(11) 0.13164(8) 0.0355(4) Uani 1 1 d . . . . .
H23A H 0.671035 0.349162 0.171791 0.043 Uiso 1 1 calc R U . . .
H23B H 0.722913 0.375394 0.114007 0.043 Uiso 1 1 calc R U . . .
C24 C 0.61139(12) 0.44057(10) 0.13354(7) 0.0344(4) Uani 1 1 d . . . . .
H24 H 0.646500 0.476921 0.157211 0.041 Uiso 1 1 calc R U . . .
C25 C 0.51740(12) 0.42913(9) 0.16082(7) 0.0309(3) Uani 1 1 d . . . . .
H25A H 0.524103 0.411644 0.201454 0.037 Uiso 1 1 calc R U . . .
H25B H 0.484053 0.476353 0.161560 0.037 Uiso 1 1 calc R U . . .
C26 C 0.46398(10) 0.37249(8) 0.12516(6) 0.0216(2) Uani 1 1 d . . . . .
H26 H 0.402926 0.365152 0.143253 0.026 Uiso 1 1 calc R U . . .
C27 C 0.59703(10) 0.34055(9) 0.03320(6) 0.0262(3) Uani 1 1 d . . . . .
H27A H 0.657303 0.347887 0.015065 0.031 Uiso 1 1 calc R U . . .
H27B H 0.562939 0.304582 0.009359 0.031 Uiso 1 1 calc R U . . .
C28 C 0.59990(13) 0.46963(10) 0.07119(7) 0.0350(4) Uani 1 1 d . . . . .
H28A H 0.660206 0.477590 0.053261 0.042 Uiso 1 1 calc R U . . .
H28B H 0.567453 0.517258 0.071943 0.042 Uiso 1 1 calc R U . . .
C29 C 0.45212(10) 0.40159(8) 0.06273(6) 0.0230(2) Uani 1 1 d . . . . .
H29A H 0.416986 0.365818 0.039326 0.028 Uiso 1 1 calc R U . . .
H29B H 0.418201 0.448545 0.063488 0.028 Uiso 1 1 calc R U . . .
C30 C 0.54570(11) 0.41359(8) 0.03494(6) 0.0268(3) Uani 1 1 d . . . . .
H30 H 0.537931 0.432619 -0.005644 0.032 Uiso 1 1 calc R U . . .
C31 C 0.33387(9) 0.15618(7) 0.20653(5) 0.0194(2) Uani 1 1 d . . . . .
H31 H 0.283818 0.178743 0.187555 0.023 Uiso 0.830(3) 1 calc R U P A 1
H31A H 0.277368 0.169852 0.189824 0.023 Uiso 0.170(3) 1 calc R U P A 2
N1 N 0.37293(13) 0.18561(9) 0.30934(6) 0.0171(3) Uani 0.830(3) 1 d . . P A 1
N2 N 0.25247(10) 0.11793(11) 0.29838(6) 0.0160(3) Uani 0.830(3) 1 d . . P A 1
C32 C 0.3195(2) 0.15328(14) 0.26745(10) 0.0141(4) Uani 0.830(3) 1 d . . P A 1
C33 C 0.26379(14) 0.12891(12) 0.35805(7) 0.0177(3) Uani 0.830(3) 1 d . . P A 1
C34 C 0.33811(18) 0.17149(10) 0.36520(8) 0.0176(3) Uani 0.830(3) 1 d . . P A 1
C35 C 0.18185(11) 0.07315(11) 0.27201(7) 0.0240(4) Uani 0.830(3) 1 d . . P A 1
H35A H 0.186994 0.022518 0.286196 0.036 Uiso 0.830(3) 1 calc R U P A 1
H35B H 0.188708 0.073781 0.229527 0.036 Uiso 0.830(3) 1 calc R U P A 1
H35C H 0.122231 0.092958 0.282539 0.036 Uiso 0.830(3) 1 calc R U P A 1
C36 C 0.20436(13) 0.09349(13) 0.40231(8) 0.0263(4) Uani 0.830(3) 1 d . . P A 1
H36A H 0.141245 0.108119 0.395550 0.039 Uiso 0.830(3) 1 calc R U P A 1
H36B H 0.223077 0.109076 0.441387 0.039 Uiso 0.830(3) 1 calc R U P A 1
H36C H 0.209624 0.039952 0.399132 0.039 Uiso 0.830(3) 1 calc R U P A 1
C37 C 0.38244(18) 0.20031(12) 0.41883(8) 0.0292(4) Uani 0.830(3) 1 d . . P A 1
H37A H 0.384735 0.254088 0.417091 0.044 Uiso 0.830(3) 1 calc R U P A 1
H37B H 0.444233 0.180737 0.421581 0.044 Uiso 0.830(3) 1 calc R U P A 1
H37C H 0.347535 0.185065 0.453115 0.044 Uiso 0.830(3) 1 calc R U P A 1
C38 C 0.43378(14) 0.24632(10) 0.29730(8) 0.0256(4) Uani 0.830(3) 1 d . . P A 1
H38A H 0.440599 0.252072 0.255055 0.038 Uiso 0.830(3) 1 calc R U P A 1
H38B H 0.493167 0.236341 0.314799 0.038 Uiso 0.830(3) 1 calc R U P A 1
H38C H 0.408715 0.291603 0.313902 0.038 Uiso 0.830(3) 1 calc R U P A 1
N1B N 0.4021(8) 0.1777(6) 0.3071(5) 0.031(3) Uiso 0.170(3) 1 d . . P A 2
N2B N 0.2632(8) 0.1409(6) 0.2952(5) 0.032(3) Uiso 0.170(3) 1 d . . P A 2
C32B C 0.3364(13) 0.1600(12) 0.2657(10) 0.036(6) Uiso 0.170(3) 1 d . . P A 2
C33B C 0.2838(11) 0.1469(8) 0.3588(6) 0.034(4) Uiso 0.170(3) 1 d . . P A 2
C34B C 0.3642(10) 0.1694(9) 0.3602(7) 0.035(4) Uiso 0.170(3) 1 d . . P A 2
C35B C 0.1781(9) 0.1182(8) 0.2686(6) 0.043(3) Uiso 0.170(3) 1 d . . P A 2
H35D H 0.137074 0.160482 0.266151 0.064 Uiso 0.170(3) 1 calc R U P A 2
H35E H 0.150085 0.079674 0.292388 0.064 Uiso 0.170(3) 1 calc R U P A 2
H35F H 0.189901 0.099216 0.229371 0.064 Uiso 0.170(3) 1 calc R U P A 2
C36B C 0.2087(13) 0.1268(11) 0.3999(8) 0.062(5) Uiso 0.170(3) 1 d . . P A 2
H36D H 0.230901 0.129473 0.440108 0.093 Uiso 0.170(3) 1 calc R U P A 2
H36E H 0.188046 0.076736 0.391547 0.093 Uiso 0.170(3) 1 calc R U P A 2
H36F H 0.158070 0.161162 0.394891 0.093 Uiso 0.170(3) 1 calc R U P A 2
C37B C 0.4191(12) 0.1889(10) 0.4172(8) 0.050(4) Uiso 0.170(3) 1 d . . P A 2
H37D H 0.381908 0.178023 0.451538 0.075 Uiso 0.170(3) 1 calc R U P A 2
H37E H 0.434813 0.241187 0.416886 0.075 Uiso 0.170(3) 1 calc R U P A 2
H37F H 0.474787 0.159442 0.418556 0.075 Uiso 0.170(3) 1 calc R U P A 2
C38B C 0.4768(10) 0.2271(7) 0.2971(6) 0.041(3) Uiso 0.170(3) 1 d . . P A 2
H38D H 0.480354 0.238876 0.255467 0.061 Uiso 0.170(3) 1 calc R U P A 2
H38E H 0.533426 0.203632 0.309520 0.061 Uiso 0.170(3) 1 calc R U P A 2
H38F H 0.467473 0.272369 0.319433 0.061 Uiso 0.170(3) 1 calc R U P A 2

loop_
_atom_site_aniso_label
_atom_site_aniso_U_11
_atom_site_aniso_U_22
_atom_site_aniso_U_33
_atom_site_aniso_U_23
_atom_site_aniso_U_13
_atom_site_aniso_U_12
Ti1 0.01336(10) 0.01806(10) 0.01397(10) 0.00243(7) -0.00065(7) 0.00030(7)
C1 0.0164(8) 0.0131(7) 0.0175(8) 0.0007(6) -0.0023(6) 0.0018(6)
C2 0.0181(8) 0.0180(8) 0.0128(8) 0.0006(7) -0.0037(6) 0.0035(6)
C3 0.0157(7) 0.0241(8) 0.0205(8) 0.0016(7) -0.0061(6) 0.0013(6)
C4 0.0120(6) 0.0215(8) 0.0287(8) 0.0014(7) -0.0024(5) 0.0013(5)
C5 0.0164(7) 0.0195(8) 0.0238(8) 0.0024(7) 0.0022(6) 0.0056(6)
C6 0.0207(9) 0.0131(7) 0.0126(7) 0.0017(5) 0.0007(7) 0.0003(7)
C7 0.0301(10) 0.0150(7) 0.0152(7) -0.0014(5) -0.0025(7) 0.0045(7)
C8 0.0361(11) 0.0171(7) 0.0158(7) -0.0014(5) -0.0066(7) 0.0014(7)
C9 0.0296(10) 0.0174(7) 0.0236(8) -0.0024(6) -0.0105(8) 0.0000(7)
C10 0.0208(9) 0.0193(8) 0.0255(9) -0.0019(7) -0.0038(7) -0.0015(7)
C11 0.0199(10) 0.0170(8) 0.0167(8) 0.0007(5) -0.0040(7) -0.0018(8)
C12 0.0338(11) 0.0155(7) 0.0214(7) -0.0031(5) -0.0027(7) 0.0055(7)
C13 0.0377(11) 0.0161(7) 0.0288(9) -0.0023(6) -0.0130(8) -0.0023(7)
C14 0.0277(10) 0.0192(8) 0.0200(8) 0.0036(6) -0.0050(7) -0.0024(7)
C15 0.0352(10) 0.0136(6) 0.0256(8) 0.0002(5) -0.0091(7) 0.0004(6)
C16 0.0169(5) 0.0206(5) 0.0170(5) 0.0055(4) 0.0013(4) -0.0018(4)
C17 0.0163(5) 0.0184(5) 0.0185(5) 0.0041(4) -0.0014(4) -0.0007(4)
C18 0.0207(5) 0.0207(5) 0.0164(5) 0.0028(4) -0.0030(4) -0.0014(4)
C19 0.0294(6) 0.0228(6) 0.0157(5) 0.0015(4) 0.0023(5) 0.0010(5)
C20 0.0216(6) 0.0260(6) 0.0173(5) 0.0044(4) 0.0052(4) 0.0014(5)
C21 0.0173(5) 0.0264(6) 0.0171(5) 0.0065(4) -0.0017(4) -0.0048(4)
C22 0.0160(5) 0.0342(7) 0.0259(6) 0.0097(5) -0.0013(5) -0.0052(5)
C23 0.0229(7) 0.0501(10) 0.0336(8) 0.0117(7) -0.0100(6) -0.0151(6)
C24 0.0362(8) 0.0381(8) 0.0288(7) 0.0028(6) -0.0095(6) -0.0205(7)
C25 0.0379(8) 0.0318(7) 0.0229(6) -0.0033(5) -0.0052(6) -0.0117(6)
C26 0.0231(6) 0.0248(6) 0.0169(5) -0.0007(4) -0.0012(4) -0.0067(5)
C27 0.0232(6) 0.0329(7) 0.0223(6) 0.0078(5) 0.0049(5) -0.0050(5)
C28 0.0399(9) 0.0334(8) 0.0316(8) 0.0079(6) -0.0047(6) -0.0183(7)
C29 0.0260(6) 0.0216(6) 0.0216(6) 0.0013(5) -0.0042(5) -0.0022(5)
C30 0.0324(7) 0.0275(7) 0.0204(6) 0.0072(5) -0.0014(5) -0.0079(6)
C31 0.0220(5) 0.0211(5) 0.0150(5) 0.0016(4) 0.0006(4) 0.0022(4)
N1 0.0204(8) 0.0178(6) 0.0133(6) -0.0012(4) 0.0019(5) -0.0041(6)
N2 0.0150(6) 0.0196(7) 0.0135(5) 0.0021(5) 0.0031(4) -0.0019(5)
C32 0.0142(9) 0.0144(8) 0.0138(8) 0.0012(5) 0.0005(6) 0.0004(7)
C33 0.0184(7) 0.0208(8) 0.0139(6) -0.0002(5) 0.0030(5) -0.0009(7)
C34 0.0225(9) 0.0190(7) 0.0114(6) -0.0001(5) 0.0027(6) 0.0014(7)
C35 0.0165(6) 0.0334(9) 0.0220(7) -0.0014(6) 0.0033(5) -0.0070(6)
C36 0.0259(8) 0.0351(11) 0.0180(7) 0.0062(7) 0.0084(6) 0.0008(7)
C37 0.0390(12) 0.0342(10) 0.0144(7) -0.0036(6) -0.0030(7) -0.0060(9)
C38 0.0305(9) 0.0226(7) 0.0237(7) -0.0044(6) 0.0037(6) -0.0121(7)

loop_
_atom_type_symbol
_atom_type_description
_atom_type_scat_dispersion_real
_atom_type_scat_dispersion_imag
_atom_type_scat_source
C C 0.0033 0.0016 'International Tables Vol C Tables 4.2.6.8 and 6.1.1.4'
H H 0.0000 0.0000 'International Tables Vol C Tables 4.2.6.8 and 6.1.1.4'
N N 0.0061 0.0033 'International Tables Vol C Tables 4.2.6.8 and 6.1.1.4'
Ti Ti 0.2776 0.4457 'International Tables Vol C Tables 4.2.6.8 and 6.1.1.4'

loop_
_geom_angle_atom_site_label_1
_geom_angle_atom_site_label_2
_geom_angle_atom_site_label_3
_geom_angle
_geom_angle_site_symmetry_1
_geom_angle_site_symmetry_3
_geom_angle_publ_flag
C31 Ti1 C1 110.67(6) . . ?
C31 Ti1 C1B 109.1(4) . . ?
C31 Ti1 C5 142.14(6) . . ?
C1 Ti1 C5 37.91(8) . . ?
C31 Ti1 C2B 88.7(4) . . ?
C1B Ti1 C2B 35.2(5) . . ?
C31 Ti1 C2 82.19(8) . . ?
C1 Ti1 C2 37.47(9) . . ?
C5 Ti1 C2 59.99(8) . . ?
C31 Ti1 C6 101.55(7) . . ?
C1 Ti1 C6 37.04(9) . . ?
C5 Ti1 C6 65.51(8) . . ?
C2 Ti1 C6 64.87(8) . . ?
C31 Ti1 C5B 142.3(4) . . ?
C1B Ti1 C5B 36.0(5) . . ?
C2B Ti1 C5B 54.4(6) . . ?
C31 Ti1 C16 103.47(5) . . ?
C1 Ti1 C16 143.55(7) . . ?
C1B Ti1 C16 147.2(4) . . ?
C5 Ti1 C16 105.74(6) . . ?
C2B Ti1 C16 145.2(4) . . ?
C2 Ti1 C16 142.47(7) . . ?
C6 Ti1 C16 145.15(6) . . ?
C5B Ti1 C16 111.6(4) . . ?
C31 Ti1 C17 79.67(5) . . ?
C1 Ti1 C17 164.38(7) . . ?
C1B Ti1 C17 157.5(3) . . ?
C5 Ti1 C17 136.42(5) . . ?
C2B Ti1 C17 166.1(4) . . ?
C2 Ti1 C17 157.94(8) . . ?
C6 Ti1 C17 131.30(6) . . ?
C5B Ti1 C17 137.9(4) . . ?
C16 Ti1 C17 34.51(4) . . ?
C31 Ti1 C19 126.50(5) . . ?
C1 Ti1 C19 108.18(7) . . ?
C1B Ti1 C19 103.7(4) . . ?
C5 Ti1 C19 89.85(6) . . ?
C2B Ti1 C19 137.3(4) . . ?
C2 Ti1 C19 145.38(8) . . ?
C6 Ti1 C19 88.26(6) . . ?
C5B Ti1 C19 85.4(4) . . ?
C16 Ti1 C19 57.29(5) . . ?
C17 Ti1 C19 56.64(5) . . ?
C31 Ti1 C18 92.26(5) . . ?
C1 Ti1 C18 131.16(7) . . ?
C1B Ti1 C18 123.4(3) . . ?
C5 Ti1 C18 123.78(6) . . ?
C2B Ti1 C18 155.9(4) . . ?
C2 Ti1 C18 160.04(7) . . ?
C6 Ti1 C18 97.85(6) . . ?
C5B Ti1 C18 117.8(4) . . ?
C16 Ti1 C18 57.48(4) . . ?
C17 Ti1 C18 34.13(4) . . ?
C19 Ti1 C18 34.30(5) . . ?
C31 Ti1 C20 135.19(5) . . ?
C1 Ti1 C20 114.12(6) . . ?
C1B Ti1 C20 114.9(4) . . ?
C5 Ti1 C20 80.27(6) . . ?
C2B Ti1 C20 133.3(4) . . ?
C2 Ti1 C20 137.73(7) . . ?
C6 Ti1 C20 113.03(7) . . ?
C5B Ti1 C20 82.4(4) . . ?
C16 Ti1 C20 34.17(5) . . ?
C17 Ti1 C20 56.27(4) . . ?
C19 Ti1 C20 34.01(5) . . ?
C18 Ti1 C20 56.58(5) . . ?
C31 Ti1 C4 122.91(7) . . ?
C1 Ti1 C4 60.14(8) . . ?
C5 Ti1 C4 34.43(8) . . ?
C2 Ti1 C4 57.20(7) . . ?
C6 Ti1 C4 95.61(8) . . ?
C16 Ti1 C4 90.82(5) . . ?
C17 Ti1 C4 124.92(5) . . ?
C19 Ti1 C4 107.87(6) . . ?
C18 Ti1 C4 138.65(5) . . ?
C20 Ti1 C4 82.18(5) . . ?
C31 Ti1 C3B 101.2(4) . . ?
C1B Ti1 C3B 61.2(5) . . ?
C2B Ti1 C3B 35.9(6) . . ?
C5B Ti1 C3B 54.8(6) . . ?
C16 Ti1 C3B 109.2(4) . . ?
C17 Ti1 C3B 139.1(4) . . ?
C19 Ti1 C3B 131.7(4) . . ?
C18 Ti1 C3B 163.4(4) . . ?
C20 Ti1 C3B 106.8(4) . . ?
C31 Ti1 C4B 131.6(3) . . ?
C1B Ti1 C4B 59.4(5) . . ?
C2B Ti1 C4B 54.0(5) . . ?
C5B Ti1 C4B 33.6(5) . . ?
C16 Ti1 C4B 95.9(3) . . ?
C17 Ti1 C4B 130.3(3) . . ?
C19 Ti1 C4B 101.4(3) . . ?
C18 Ti1 C4B 134.8(3) . . ?
C20 Ti1 C4B 80.6(3) . . ?
C3B Ti1 C4B 30.5(5) . . ?
C31 Ti1 C3 90.93(7) . . ?
C1 Ti1 C3 59.38(8) . . ?
C5 Ti1 C3 57.09(8) . . ?
C2 Ti1 C3 33.70(7) . . ?
C6 Ti1 C3 94.61(7) . . ?
C16 Ti1 C3 108.77(5) . . ?
C17 Ti1 C3 134.06(6) . . ?
C19 Ti1 C3 141.11(6) . . ?
C18 Ti1 C3 166.25(5) . . ?
C20 Ti1 C3 112.84(6) . . ?
C4 Ti1 C3 33.23(7) . . ?
C31 Ti1 C6B 95.2(4) . . ?
C1B Ti1 C6B 31.8(5) . . ?
C2B Ti1 C6B 58.9(6) . . ?
C5B Ti1 C6B 61.0(5) . . ?
C16 Ti1 C6B 148.4(4) . . ?
C17 Ti1 C6B 129.4(4) . . ?
C19 Ti1 C6B 91.1(4) . . ?
C18 Ti1 C6B 97.0(4) . . ?
C20 Ti1 C6B 117.9(4) . . ?
C3B Ti1 C6B 91.4(6) . . ?
C4B Ti1 C6B 90.2(5) . . ?
C5 C1 C2 105.5(2) . . ?
C5 C1 C6 120.85(19) . . ?
C2 C1 C6 120.79(18) . . ?
C5 C1 Ti1 75.82(11) . . ?
C2 C1 Ti1 77.80(12) . . ?
C6 C1 Ti1 80.02(12) . . ?
C3 C2 C1 108.6(2) . . ?
C3 C2 Ti1 79.46(11) . . ?
C1 C2 Ti1 64.72(11) . . ?
C3 C2 H2 125.7 . . ?
C1 C2 H2 125.7 . . ?
Ti1 C2 H2 121.5 . . ?
C2 C3 C4 108.7(2) . . ?
C2 C3 Ti1 66.83(10) . . ?
C4 C3 Ti1 71.85(10) . . ?
C2 C3 H3 125.7 . . ?
C4 C3 H3 125.7 . . ?
Ti1 C3 H3 127.2 . . ?
C5 C4 C3 108.22(16) . . ?
C5 C4 Ti1 66.20(9) . . ?
C3 C4 Ti1 74.91(9) . . ?
C5 C4 H4 125.9 . . ?
C3 C4 H4 125.9 . . ?
Ti1 C4 H4 124.5 . . ?
C4 C5 C1 108.78(17) . . ?
C4 C5 Ti1 79.37(10) . . ?
C1 C5 Ti1 66.27(10) . . ?
C4 C5 H5 125.6 . . ?
C1 C5 H5 125.6 . . ?
Ti1 C5 H5 120.3 . . ?
C1 C6 C7 118.9(2) . . ?
C1 C6 C11 117.04(18) . . ?
C7 C6 C11 109.88(19) . . ?
C1 C6 Ti1 62.94(11) . . ?
C7 C6 Ti1 123.29(15) . . ?
C11 C6 Ti1 117.81(14) . . ?
C6 C7 C8 110.09(18) . . ?
C6 C7 C12 109.24(15) . . ?
C8 C7 C12 108.37(17) . . ?
C6 C7 H7 109.7 . . ?
C8 C7 H7 109.7 . . ?
C12 C7 H7 109.7 . . ?
C9 C8 C7 109.63(14) . . ?
C9 C8 H8A 109.7 . . ?
C7 C8 H8A 109.7 . . ?
C9 C8 H8B 109.7 . . ?
C7 C8 H8B 109.7 . . ?
H8A C8 H8B 108.2 . . ?
C8 C9 C13 109.71(19) . . ?
C8 C9 C10 109.57(15) . . ?
C13 C9 C10 109.13(16) . . ?
C8 C9 H9 109.5 . . ?
C13 C9 H9 109.5 . . ?
C10 C9 H9 109.5 . . ?
C9 C10 C11 109.9(2) . . ?
C9 C10 H10A 109.7 . . ?
C11 C10 H10A 109.7 . . ?
C9 C10 H10B 109.7 . . ?
C11 C10 H10B 109.7 . . ?
H10A C10 H10B 108.2 . . ?
C6 C11 C10 109.03(17) . . ?
C6 C11 C14 110.1(2) . . ?
C10 C11 C14 108.62(17) . . ?
C6 C11 H11 109.7 . . ?
C10 C11 H11 109.7 . . ?
C14 C11 H11 109.7 . . ?
C15 C12 C7 110.03(16) . . ?
C15 C12 H12A 109.7 . . ?
C7 C12 H12A 109.7 . . ?
C15 C12 H12B 109.7 . . ?
C7 C12 H12B 109.7 . . ?
H12A C12 H12B 108.2 . . ?
C15 C13 C9 109.32(14) . . ?
C15 C13 H13A 109.8 . . ?
C9 C13 H13A 109.8 . . ?
C15 C13 H13B 109.8 . . ?
C9 C13 H13B 109.8 . . ?
H13A C13 H13B 108.3 . . ?
C15 C14 C11 109.47(15) . . ?
C15 C14 H14A 109.8 . . ?
C11 C14 H14A 109.8 . . ?
C15 C14 H14B 109.8 . . ?
C11 C14 H14B 109.8 . . ?
H14A C14 H14B 108.2 . . ?
C12 C15 C14 109.06(15) . . ?
C12 C15 C13 109.76(16) . . ?
C14 C15 C13 109.53(18) . . ?
C12 C15 H15 109.5 . . ?
C14 C15 H15 109.5 . . ?
C13 C15 H15 109.5 . . ?
C6B C1B C2B 122.9(15) . . ?
C6B C1B C5B 128.3(14) . . ?
C2B C1B C5B 98.9(13) . . ?
C6B C1B Ti1 86.4(10) . . ?
C2B C1B Ti1 74.0(9) . . ?
C5B C1B Ti1 76.7(9) . . ?
C1B C2B C3B 115.0(15) . . ?
C1B C2B Ti1 70.8(9) . . ?
C3B C2B Ti1 78.2(10) . . ?
C1B C2B H2B 122.5 . . ?
C3B C2B H2B 122.5 . . ?
Ti1 C2B H2B 119.7 . . ?
C4B C3B C2B 102.7(14) . . ?
C4B C3B Ti1 74.9(10) . . ?
C2B C3B Ti1 65.9(9) . . ?
C4B C3B H3B 128.6 . . ?
C2B C3B H3B 128.6 . . ?
Ti1 C3B H3B 122.4 . . ?
C3B C4B C5B 111.5(14) . . ?
C3B C4B Ti1 74.7(10) . . ?
C5B C4B Ti1 69.8(8) . . ?
C3B C4B H4B 124.2 . . ?
C5B C4B H4B 124.2 . . ?
Ti1 C4B H4B 122.8 . . ?
C4B C5B C1B 111.4(13) . . ?
C4B C5B Ti1 76.6(9) . . ?
C1B C5B Ti1 67.4(8) . . ?
C4B C5B H5B 124.3 . . ?
C1B C5B H5B 124.3 . . ?
Ti1 C5B H5B 123.2 . . ?
C1B C6B C11B 128.7(16) . . ?
C1B C6B C7B 114.9(13) . . ?
C11B C6B C7B 110.2(13) . . ?
C1B C6B Ti1 61.8(9) . . ?
C11B C6B Ti1 115.5(12) . . ?
C7B C6B Ti1 117.7(10) . . ?
C8B C7B C12B 108.6(12) . . ?
C8B C7B C6B 110.4(12) . . ?
C12B C7B C6B 99.5(12) . . ?
C8B C7B H7B 112.5 . . ?
C12B C7B H7B 112.5 . . ?
C6B C7B H7B 112.5 . . ?
C9B C8B C7B 115.7(12) . . ?
C9B C8B H8BA 108.4 . . ?
C7B C8B H8BA 108.4 . . ?
C9B C8B H8BB 108.4 . . ?
C7B C8B H8BB 108.4 . . ?
H8BA C8B H8BB 107.4 . . ?
C8B C9B C13B 108.3(11) . . ?
C8B C9B C10B 108.9(11) . . ?
C13B C9B C10B 109.0(10) . . ?
C8B C9B H9B 110.2 . . ?
C13B C9B H9B 110.2 . . ?
C10B C9B H9B 110.2 . . ?
C11B C10B C9B 108.1(11) . . ?
C11B C10B H10C 110.1 . . ?
C9B C10B H10C 110.1 . . ?
C11B C10B H10D 110.1 . . ?
C9B C10B H10D 110.1 . . ?
H10C C10B H10D 108.4 . . ?
C6B C11B C10B 116.9(15) . . ?
C6B C11B C14B 105.7(12) . . ?
C10B C11B C14B 110.4(13) . . ?
C6B C11B H11B 107.8 . . ?
C10B C11B H11B 107.8 . . ?
C14B C11B H11B 107.8 . . ?
C15B C12B C7B 108.3(11) . . ?
C15B C12B H12C 110.0 . . ?
C7B C12B H12C 110.0 . . ?
C15B C12B H12D 110.0 . . ?
C7B C12B H12D 110.0 . . ?
H12C C12B H12D 108.4 . . ?
C15B C13B C9B 109.3(11) . . ?
C15B C13B H13C 109.8 . . ?
C9B C13B H13C 109.8 . . ?
C15B C13B H13D 109.8 . . ?
C9B C13B H13D 109.8 . . ?
H13C C13B H13D 108.3 . . ?
C15B C14B C11B 107.0(12) . . ?
C15B C14B H14C 110.3 . . ?
C11B C14B H14C 110.3 . . ?
C15B C14B H14D 110.3 . . ?
C11B C14B H14D 110.3 . . ?
H14C C14B H14D 108.6 . . ?
C13B C15B C14B 111.9(12) . . ?
C13B C15B C12B 109.9(11) . . ?
C14B C15B C12B 110.1(11) . . ?
C13B C15B H15B 108.3 . . ?
C14B C15B H15B 108.3 . . ?
C12B C15B H15B 108.3 . . ?
C20 C16 C17 106.24(11) . . ?
C20 C16 C21 128.18(12) . . ?
C17 C16 C21 125.56(12) . . ?
C20 C16 Ti1 73.48(7) . . ?
C17 C16 Ti1 72.74(7) . . ?
C21 C16 Ti1 120.18(8) . . ?
C18 C17 C16 109.23(12) . . ?
C18 C17 Ti1 73.14(7) . . ?
C16 C17 Ti1 72.75(7) . . ?
C18 C17 H17 125.4 . . ?
C16 C17 H17 125.4 . . ?
Ti1 C17 H17 120.4 . . ?
C17 C18 C19 107.37(12) . . ?
C17 C18 Ti1 72.73(7) . . ?
C19 C18 Ti1 72.74(7) . . ?
C17 C18 H18 126.3 . . ?
C19 C18 H18 126.3 . . ?
Ti1 C18 H18 120.1 . . ?
C20 C19 C18 107.86(12) . . ?
C20 C19 Ti1 73.48(8) . . ?
C18 C19 Ti1 72.96(7) . . ?
C20 C19 H19 126.1 . . ?
C18 C19 H19 126.1 . . ?
Ti1 C19 H19 119.4 . . ?
C19 C20 C16 109.25(12) . . ?
C19 C20 Ti1 72.52(7) . . ?
C16 C20 Ti1 72.34(7) . . ?
C19 C20 H20 125.4 . . ?
C16 C20 H20 125.4 . . ?
Ti1 C20 H20 121.4 . . ?
C16 C21 C26 112.30(11) . . ?
C16 C21 C22 112.79(12) . . ?
C26 C21 C22 108.66(11) . . ?
C16 C21 H21 107.6 . . ?
C26 C21 H21 107.6 . . ?
C22 C21 H21 107.6 . . ?
C27 C22 C21 110.45(11) . . ?
C27 C22 C23 108.64(12) . . ?
C21 C22 C23 108.66(13) . . ?
C27 C22 H22 109.7 . . ?
C21 C22 H22 109.7 . . ?
C23 C22 H22 109.7 . . ?
C24 C23 C22 110.29(13) . . ?
C24 C23 H23A 109.6 . . ?
C22 C23 H23A 109.6 . . ?
C24 C23 H23B 109.6 . . ?
C22 C23 H23B 109.6 . . ?
H23A C23 H23B 108.1 . . ?
C23 C24 C25 109.81(13) . . ?
C23 C24 C28 109.11(16) . . ?
C25 C24 C28 109.10(14) . . ?
C23 C24 H24 109.6 . . ?
C25 C24 H24 109.6 . . ?
C28 C24 H24 109.6 . . ?
C26 C25 C24 109.71(13) . . ?
C26 C25 H25A 109.7 . . ?
C24 C25 H25A 109.7 . . ?
C26 C25 H25B 109.7 . . ?
C24 C25 H25B 109.7 . . ?
H25A C25 H25B 108.2 . . ?
C25 C26 C29 108.90(11) . . ?
C25 C26 C21 109.81(12) . . ?
C29 C26 C21 110.23(11) . . ?
C25 C26 H26 109.3 . . ?
C29 C26 H26 109.3 . . ?
C21 C26 H26 109.3 . . ?
C30 C27 C22 109.68(12) . . ?
C30 C27 H27A 109.7 . . ?
C22 C27 H27A 109.7 . . ?
C30 C27 H27B 109.7 . . ?
C22 C27 H27B 109.7 . . ?
H27A C27 H27B 108.2 . . ?
C24 C28 C30 109.43(12) . . ?
C24 C28 H28A 109.8 . . ?
C30 C28 H28A 109.8 . . ?
C24 C28 H28B 109.8 . . ?
C30 C28 H28B 109.8 . . ?
H28A C28 H28B 108.2 . . ?
C30 C29 C26 109.49(11) . . ?
C30 C29 H29A 109.8 . . ?
C26 C29 H29A 109.8 . . ?
C30 C29 H29B 109.8 . . ?
C26 C29 H29B 109.8 . . ?
H29A C29 H29B 108.2 . . ?
C27 C30 C29 109.37(11) . . ?
C27 C30 C28 109.44(14) . . ?
C29 C30 C28 109.65(13) . . ?
C27 C30 H30 109.5 . . ?
C29 C30 H30 109.5 . . ?
C28 C30 H30 109.5 . . ?
C32B C31 Ti1 131.2(9) . . ?
C32 C31 Ti1 138.69(14) . . ?
C32 C31 H31 110.7 . . ?
Ti1 C31 H31 110.7 . . ?
C32B C31 H31A 114.4 . . ?
Ti1 C31 H31A 114.4 . . ?
C32 N1 C34 110.51(19) . . ?
C32 N1 C38 123.18(17) . . ?
C34 N1 C38 122.66(15) . . ?
C32 N2 C33 110.70(18) . . ?
C32 N2 C35 124.17(16) . . ?
C33 N2 C35 125.09(16) . . ?
N1 C32 N2 104.54(18) . . ?
N1 C32 C31 126.1(2) . . ?
N2 C32 C31 129.4(2) . . ?
C34 C33 N2 107.36(16) . . ?
C34 C33 C36 129.98(17) . . ?
N2 C33 C36 122.5(2) . . ?
C33 C34 N1 106.88(15) . . ?
C33 C34 C37 131.15(18) . . ?
N1 C34 C37 121.97(19) . . ?
N2 C35 H35A 109.5 . . ?
N2 C35 H35B 109.5 . . ?
H35A C35 H35B 109.5 . . ?
N2 C35 H35C 109.5 . . ?
H35A C35 H35C 109.5 . . ?
H35B C35 H35C 109.5 . . ?
C33 C36 H36A 109.5 . . ?
C33 C36 H36B 109.5 . . ?
H36A C36 H36B 109.5 . . ?
C33 C36 H36C 109.5 . . ?
H36A C36 H36C 109.5 . . ?
H36B C36 H36C 109.5 . . ?
C34 C37 H37A 109.5 . . ?
C34 C37 H37B 109.5 . . ?
H37A C37 H37B 109.5 . . ?
C34 C37 H37C 109.5 . . ?
H37A C37 H37C 109.5 . . ?
H37B C37 H37C 109.5 . . ?
N1 C38 H38A 109.5 . . ?
N1 C38 H38B 109.5 . . ?
H38A C38 H38B 109.5 . . ?
N1 C38 H38C 109.5 . . ?
H38A C38 H38C 109.5 . . ?
H38B C38 H38C 109.5 . . ?
C34B N1B C32B 107.5(13) . . ?
C34B N1B C38B 122.1(12) . . ?
C32B N1B C38B 124.5(13) . . ?
C32B N2B C35B 124.3(14) . . ?
C32B N2B C33B 108.4(14) . . ?
C35B N2B C33B 127.3(11) . . ?
N2B C32B C31 118.4(16) . . ?
N2B C32B N1B 106.2(17) . . ?
C31 C32B N1B 135.3(15) . . ?
C34B C33B N2B 103.9(13) . . ?
C34B C33B C36B 139.6(15) . . ?
N2B C33B C36B 116.5(13) . . ?
C33B C34B N1B 113.9(14) . . ?
C33B C34B C37B 125.4(15) . . ?
N1B C34B C37B 120.7(13) . . ?
N2B C35B H35D 109.5 . . ?
N2B C35B H35E 109.5 . . ?
H35D C35B H35E 109.5 . . ?
N2B C35B H35F 109.5 . . ?
H35D C35B H35F 109.5 . . ?
H35E C35B H35F 109.5 . . ?
C33B C36B H36D 109.5 . . ?
C33B C36B H36E 109.5 . . ?
H36D C36B H36E 109.5 . . ?
C33B C36B H36F 109.5 . . ?
H36D C36B H36F 109.5 . . ?
H36E C36B H36F 109.5 . . ?
C34B C37B H37D 109.5 . . ?
C34B C37B H37E 109.5 . . ?
H37D C37B H37E 109.5 . . ?
C34B C37B H37F 109.5 . . ?
H37D C37B H37F 109.5 . . ?
H37E C37B H37F 109.5 . . ?
N1B C38B H38D 109.5 . . ?
N1B C38B H38E 109.5 . . ?
H38D C38B H38E 109.5 . . ?
N1B C38B H38F 109.5 . . ?
H38D C38B H38F 109.5 . . ?
H38E C38B H38F 109.5 . . ?

loop_
_geom_bond_atom_site_label_1
_geom_bond_atom_site_label_2
_geom_bond_distance
_geom_bond_site_symmetry_2
_geom_bond_publ_flag
Ti1 C31 2.0371(13) . ?
Ti1 C1 2.1501(19) . ?
Ti1 C1B 2.268(15) . ?
Ti1 C5 2.2771(16) . ?
Ti1 C2B 2.308(18) . ?
Ti1 C2 2.324(2) . ?
Ti1 C6 2.378(2) . ?
Ti1 C5B 2.391(16) . ?
Ti1 C16 2.4024(12) . ?
Ti1 C17 2.4024(12) . ?
Ti1 C19 2.4048(13) . ?
Ti1 C18 2.4077(12) . ?
Ti1 C20 2.4172(13) . ?
Ti1 C4 2.4460(16) . ?
Ti1 C3B 2.476(18) . ?
Ti1 C4B 2.478(13) . ?
Ti1 C3 2.4853(16) . ?
Ti1 C6B 2.569(17) . ?
C1 C5 1.443(3) . ?
C1 C2 1.447(3) . ?
C1 C6 1.454(3) . ?
C2 C3 1.403(3) . ?
C2 H2 0.9500 . ?
C3 C4 1.411(3) . ?
C3 H3 0.9500 . ?
C4 C5 1.407(3) . ?
C4 H4 0.9500 . ?
C5 H5 0.9500 . ?
C6 C7 1.523(3) . ?
C6 C11 1.530(4) . ?
C7 C8 1.542(3) . ?
C7 C12 1.547(2) . ?
C7 H7 1.0000 . ?
C8 C9 1.527(3) . ?
C8 H8A 0.9900 . ?
C8 H8B 0.9900 . ?
C9 C13 1.536(3) . ?
C9 C10 1.537(3) . ?
C9 H9 1.0000 . ?
C10 C11 1.541(3) . ?
C10 H10A 0.9900 . ?
C10 H10B 0.9900 . ?
C11 C14 1.545(3) . ?
C11 H11 1.0000 . ?
C12 C15 1.529(3) . ?
C12 H12A 0.9900 . ?
C12 H12B 0.9900 . ?
C13 C15 1.536(3) . ?
C13 H13A 0.9900 . ?
C13 H13B 0.9900 . ?
C14 C15 1.534(3) . ?
C14 H14A 0.9900 . ?
C14 H14B 0.9900 . ?
C15 H15 1.0000 . ?
C1B C6B 1.36(2) . ?
C1B C2B 1.38(2) . ?
C1B C5B 1.44(2) . ?
C2B C3B 1.48(3) . ?
C2B H2B 0.9500 . ?
C3B C4B 1.30(2) . ?
C3B H3B 0.9500 . ?
C4B C5B 1.41(2) . ?
C4B H4B 0.9500 . ?
C5B H5B 0.9500 . ?
C6B C11B 1.43(2) . ?
C6B C7B 1.62(2) . ?
C7B C8B 1.467(19) . ?
C7B C12B 1.61(2) . ?
C7B H7B 1.0000 . ?
C8B C9B 1.455(17) . ?
C8B H8BA 0.9900 . ?
C8B H8BB 0.9900 . ?
C9B C13B 1.551(19) . ?
C9B C10B 1.558(18) . ?
C9B H9B 1.0000 . ?
C10B C11B 1.47(2) . ?
C10B H10C 0.9900 . ?
C10B H10D 0.9900 . ?
C11B C14B 1.57(2) . ?
C11B H11B 1.0000 . ?
C12B C15B 1.535(19) . ?
C12B H12C 0.9900 . ?
C12B H12D 0.9900 . ?
C13B C15B 1.493(19) . ?
C13B H13C 0.9900 . ?
C13B H13D 0.9900 . ?
C14B C15B 1.501(19) . ?
C14B H14C 0.9900 . ?
C14B H14D 0.9900 . ?
C15B H15B 1.0000 . ?
C16 C20 1.4162(19) . ?
C16 C17 1.4252(17) . ?
C16 C21 1.5130(19) . ?
C17 C18 1.4115(18) . ?
C17 H17 0.9500 . ?
C18 C19 1.4189(19) . ?
C18 H18 0.9500 . ?
C19 C20 1.410(2) . ?
C19 H19 0.9500 . ?
C20 H20 0.9500 . ?
C21 C26 1.539(2) . ?
C21 C22 1.5444(19) . ?
C21 H21 1.0000 . ?
C22 C27 1.538(2) . ?
C22 C23 1.546(2) . ?
C22 H22 1.0000 . ?
C23 C24 1.523(3) . ?
C23 H23A 0.9900 . ?
C23 H23B 0.9900 . ?
C24 C25 1.534(3) . ?
C24 C28 1.535(2) . ?
C24 H24 1.0000 . ?
C25 C26 1.533(2) . ?
C25 H25A 0.9900 . ?
C25 H25B 0.9900 . ?
C26 C29 1.5372(19) . ?
C26 H26 1.0000 . ?
C27 C30 1.530(2) . ?
C27 H27A 0.9900 . ?
C27 H27B 0.9900 . ?
C28 C30 1.539(2) . ?
C28 H28A 0.9900 . ?
C28 H28B 0.9900 . ?
C29 C30 1.535(2) . ?
C29 H29A 0.9900 . ?
C29 H29B 0.9900 . ?
C30 H30 1.0000 . ?
C31 C32B 1.36(2) . ?
C31 C32 1.415(3) . ?
C31 H31 0.9500 . ?
C31 H31A 0.9500 . ?
N1 C32 1.375(3) . ?
N1 C34 1.404(2) . ?
N1 C38 1.450(2) . ?
N2 C32 1.376(3) . ?
N2 C33 1.394(2) . ?
N2 C35 1.454(2) . ?
C33 C34 1.352(3) . ?
C33 C36 1.488(3) . ?
C34 C37 1.488(3) . ?
C35 H35A 0.9800 . ?
C35 H35B 0.9800 . ?
C35 H35C 0.9800 . ?
C36 H36A 0.9800 . ?
C36 H36B 0.9800 . ?
C36 H36C 0.9800 . ?
C37 H37A 0.9800 . ?
C37 H37B 0.9800 . ?
C37 H37C 0.9800 . ?
C38 H38A 0.9800 . ?
C38 H38B 0.9800 . ?
C38 H38C 0.9800 . ?
N1B C34B 1.349(18) . ?
N1B C32B 1.39(2) . ?
N1B C38B 1.440(17) . ?
N2B C32B 1.32(2) . ?
N2B C35B 1.454(17) . ?
N2B C33B 1.495(18) . ?
C33B C34B 1.254(19) . ?
C33B C36B 1.50(2) . ?
C34B C37B 1.58(2) . ?
C35B H35D 0.9800 . ?
C35B H35E 0.9800 . ?
C35B H35F 0.9800 . ?
C36B H36D 0.9800 . ?
C36B H36E 0.9800 . ?
C36B H36F 0.9800 . ?
C37B H37D 0.9800 . ?
C37B H37E 0.9800 . ?
C37B H37F 0.9800 . ?
C38B H38D 0.9800 . ?
C38B H38E 0.9800 . ?
C38B H38F 0.9800 . ?

loop_
_geom_torsion_atom_site_label_1
_geom_torsion_atom_site_label_2
_geom_torsion_atom_site_label_3
_geom_torsion_atom_site_label_4
_geom_torsion
_geom_torsion_site_symmetry_1
_geom_torsion_site_symmetry_2
_geom_torsion_site_symmetry_3
_geom_torsion_site_symmetry_4
_geom_torsion_publ_flag
C5 C1 C2 C3 3.2(2) . . . . ?
C6 C1 C2 C3 -138.5(2) . . . . ?
Ti1 C1 C2 C3 -68.13(15) . . . . ?
C5 C1 C2 Ti1 71.33(12) . . . . ?
C6 C1 C2 Ti1 -70.41(17) . . . . ?
C1 C2 C3 C4 -1.2(2) . . . . ?
Ti1 C2 C3 C4 -59.84(14) . . . . ?
C1 C2 C3 Ti1 58.60(13) . . . . ?
C2 C3 C4 C5 -1.3(2) . . . . ?
Ti1 C3 C4 C5 -58.08(12) . . . . ?
C2 C3 C4 Ti1 56.78(14) . . . . ?
C3 C4 C5 C1 3.3(2) . . . . ?
Ti1 C4 C5 C1 -60.25(12) . . . . ?
C3 C4 C5 Ti1 63.59(13) . . . . ?
C2 C1 C5 C4 -4.0(2) . . . . ?
C6 C1 C5 C4 137.71(18) . . . . ?
Ti1 C1 C5 C4 68.76(13) . . . . ?
C2 C1 C5 Ti1 -72.76(13) . . . . ?
C6 C1 C5 Ti1 68.95(16) . . . . ?
C5 C1 C6 C7 48.2(3) . . . . ?
C2 C1 C6 C7 -175.82(18) . . . . ?
Ti1 C1 C6 C7 114.94(17) . . . . ?
C5 C1 C6 C11 -175.86(19) . . . . ?
C2 C1 C6 C11 -39.9(3) . . . . ?
Ti1 C1 C6 C11 -109.12(17) . . . . ?
C5 C1 C6 Ti1 -66.74(16) . . . . ?
C2 C1 C6 Ti1 69.23(17) . . . . ?
C1 C6 C7 C8 -161.47(18) . . . . ?
C11 C6 C7 C8 59.7(2) . . . . ?
Ti1 C6 C7 C8 -86.5(2) . . . . ?
C1 C6 C7 C12 79.6(3) . . . . ?
C11 C6 C7 C12 -59.2(2) . . . . ?
Ti1 C6 C7 C12 154.64(16) . . . . ?
C6 C7 C8 C9 -59.1(2) . . . . ?
C12 C7 C8 C9 60.33(19) . . . . ?
C7 C8 C9 C13 -61.04(17) . . . . ?
C7 C8 C9 C10 58.75(19) . . . . ?
C8 C9 C10 C11 -59.7(2) . . . . ?
C13 C9 C10 C11 60.5(2) . . . . ?
C1 C6 C11 C10 160.50(18) . . . . ?
C7 C6 C11 C10 -59.8(2) . . . . ?
Ti1 C6 C11 C10 88.45(19) . . . . ?
C1 C6 C11 C14 -80.4(2) . . . . ?
C7 C6 C11 C14 59.3(2) . . . . ?
Ti1 C6 C11 C14 -152.47(13) . . . . ?
C9 C10 C11 C6 59.8(2) . . . . ?
C9 C10 C11 C14 -60.2(2) . . . . ?
C6 C7 C12 C15 60.2(2) . . . . ?
C8 C7 C12 C15 -59.80(19) . . . . ?
C8 C9 C13 C15 59.9(2) . . . . ?
C10 C9 C13 C15 -60.1(2) . . . . ?
C6 C11 C14 C15 -59.2(2) . . . . ?
C10 C11 C14 C15 60.1(3) . . . . ?
C7 C12 C15 C14 -60.28(19) . . . . ?
C7 C12 C15 C13 59.73(19) . . . . ?
C11 C14 C15 C12 59.5(2) . . . . ?
C11 C14 C15 C13 -60.7(2) . . . . ?
C9 C13 C15 C12 -59.2(2) . . . . ?
C9 C13 C15 C14 60.5(2) . . . . ?
C6B C1B C2B C3B -141.1(16) . . . . ?
C5B C1B C2B C3B 6.9(18) . . . . ?
Ti1 C1B C2B C3B -66.4(13) . . . . ?
C6B C1B C2B Ti1 -74.7(15) . . . . ?
C5B C1B C2B Ti1 73.3(10) . . . . ?
C1B C2B C3B C4B -5(2) . . . . ?
Ti1 C2B C3B C4B -66.8(11) . . . . ?
C1B C2B C3B Ti1 62.1(13) . . . . ?
C2B C3B C4B C5B -0.2(18) . . . . ?
Ti1 C3B C4B C5B -60.5(11) . . . . ?
C2B C3B C4B Ti1 60.3(11) . . . . ?
C3B C4B C5B C1B 4.6(19) . . . . ?
Ti1 C4B C5B C1B -58.8(11) . . . . ?
C3B C4B C5B Ti1 63.4(12) . . . . ?
C6B C1B C5B C4B 138.6(17) . . . . ?
C2B C1B C5B C4B -6.8(17) . . . . ?
Ti1 C1B C5B C4B 64.3(11) . . . . ?
C6B C1B C5B Ti1 74.3(16) . . . . ?
C2B C1B C5B Ti1 -71.1(10) . . . . ?
C2B C1B C6B C11B -33(3) . . . . ?
C5B C1B C6B C11B -171.1(17) . . . . ?
Ti1 C1B C6B C11B -101.3(18) . . . . ?
C2B C1B C6B C7B 177.6(15) . . . . ?
C5B C1B C6B C7B 40(2) . . . . ?
Ti1 C1B C6B C7B 109.4(12) . . . . ?
C2B C1B C6B Ti1 68.2(14) . . . . ?
C5B C1B C6B Ti1 -69.8(15) . . . . ?
C1B C6B C7B C8B -160.5(14) . . . . ?
C11B C6B C7B C8B 44.6(18) . . . . ?
Ti1 C6B C7B C8B -90.6(13) . . . . ?
C1B C6B C7B C12B 85.5(15) . . . . ?
C11B C6B C7B C12B -69.4(15) . . . . ?
Ti1 C6B C7B C12B 155.4(9) . . . . ?
C12B C7B C8B C9B 56.6(16) . . . . ?
C6B C7B C8B C9B -51.5(16) . . . . ?
C7B C8B C9B C13B -59.6(15) . . . . ?
C7B C8B C9B C10B 58.9(15) . . . . ?
C8B C9B C10B C11B -57.9(15) . . . . ?
C13B C9B C10B C11B 60.1(14) . . . . ?
C1B C6B C11B C10B 158.1(17) . . . . ?
C7B C6B C11B C10B -51.4(19) . . . . ?
Ti1 C6B C11B C10B 84.9(16) . . . . ?
C1B C6B C11B C14B -79(2) . . . . ?
C7B C6B C11B C14B 71.9(16) . . . . ?
Ti1 C6B C11B C14B -151.7(10) . . . . ?
C9B C10B C11B C6B 58.4(18) . . . . ?
C9B C10B C11B C14B -62.4(15) . . . . ?
C8B C7B C12B C15B -53.6(14) . . . . ?
C6B C7B C12B C15B 61.8(12) . . . . ?
C8B C9B C13B C15B 60.3(14) . . . . ?
C10B C9B C13B C15B -58.1(14) . . . . ?
C6B C11B C14B C15B -65.3(16) . . . . ?
C10B C11B C14B C15B 62.0(15) . . . . ?
C9B C13B C15B C14B 60.1(15) . . . . ?
C9B C13B C15B C12B -62.6(14) . . . . ?
C11B C14B C15B C13B -60.1(15) . . . . ?
C11B C14B C15B C12B 62.4(14) . . . . ?
C7B C12B C15B C13B 58.9(14) . . . . ?
C7B C12B C15B C14B -64.8(14) . . . . ?
C20 C16 C17 C18 1.85(14) . . . . ?
C21 C16 C17 C18 -179.69(11) . . . . ?
Ti1 C16 C17 C18 -64.53(9) . . . . ?
C20 C16 C17 Ti1 66.39(9) . . . . ?
C21 C16 C17 Ti1 -115.15(12) . . . . ?
C16 C17 C18 C19 -0.71(14) . . . . ?
Ti1 C17 C18 C19 -64.99(9) . . . . ?
C16 C17 C18 Ti1 64.28(9) . . . . ?
C17 C18 C19 C20 -0.73(15) . . . . ?
Ti1 C18 C19 C20 -65.72(9) . . . . ?
C17 C18 C19 Ti1 64.98(9) . . . . ?
C18 C19 C20 C16 1.92(15) . . . . ?
Ti1 C19 C20 C16 -63.46(9) . . . . ?
C18 C19 C20 Ti1 65.38(9) . . . . ?
C17 C16 C20 C19 -2.31(14) . . . . ?
C21 C16 C20 C19 179.28(12) . . . . ?
Ti1 C16 C20 C19 63.57(9) . . . . ?
C17 C16 C20 Ti1 -65.88(8) . . . . ?
C21 C16 C20 Ti1 115.71(13) . . . . ?
C20 C16 C21 C26 143.51(13) . . . . ?
C17 C16 C21 C26 -34.61(17) . . . . ?
Ti1 C16 C21 C26 -124.27(10) . . . . ?
C20 C16 C21 C22 20.31(18) . . . . ?
C17 C16 C21 C22 -157.80(12) . . . . ?
Ti1 C16 C21 C22 112.54(11) . . . . ?
C16 C21 C22 C27 66.64(16) . . . . ?
C26 C21 C22 C27 -58.55(15) . . . . ?
C16 C21 C22 C23 -174.27(12) . . . . ?
C26 C21 C22 C23 60.53(14) . . . . ?
C27 C22 C23 C24 59.92(17) . . . . ?
C21 C22 C23 C24 -60.29(16) . . . . ?
C22 C23 C24 C25 59.23(17) . . . . ?
C22 C23 C24 C28 -60.31(16) . . . . ?
C23 C24 C25 C26 -58.65(17) . . . . ?
C28 C24 C25 C26 60.89(18) . . . . ?
C24 C25 C26 C29 -60.89(17) . . . . ?
C24 C25 C26 C21 59.90(16) . . . . ?
C16 C21 C26 C25 173.49(11) . . . . ?
C22 C21 C26 C25 -61.03(14) . . . . ?
C16 C21 C26 C29 -66.52(14) . . . . ?
C22 C21 C26 C29 58.96(14) . . . . ?
C21 C22 C27 C30 59.53(16) . . . . ?
C23 C22 C27 C30 -59.57(16) . . . . ?
C23 C24 C28 C30 60.09(18) . . . . ?
C25 C24 C28 C30 -59.9(2) . . . . ?
C25 C26 C29 C30 60.18(16) . . . . ?
C21 C26 C29 C30 -60.36(14) . . . . ?
C22 C27 C30 C29 -59.78(15) . . . . ?
C22 C27 C30 C28 60.36(15) . . . . ?
C26 C29 C30 C27 60.20(15) . . . . ?
C26 C29 C30 C28 -59.81(15) . . . . ?
C24 C28 C30 C27 -60.33(18) . . . . ?
C24 C28 C30 C29 59.65(19) . . . . ?
C34 N1 C32 N2 -1.1(2) . . . . ?
C38 N1 C32 N2 -160.04(19) . . . . ?
C34 N1 C32 C31 179.8(2) . . . . ?
C38 N1 C32 C31 20.9(3) . . . . ?
C33 N2 C32 N1 0.6(2) . . . . ?
C35 N2 C32 N1 -177.25(17) . . . . ?
C33 N2 C32 C31 179.6(2) . . . . ?
C35 N2 C32 C31 1.8(3) . . . . ?
Ti1 C31 C32 N1 60.5(3) . . . . ?
Ti1 C31 C32 N2 -118.3(3) . . . . ?
C32 N2 C33 C34 0.1(2) . . . . ?
C35 N2 C33 C34 177.98(18) . . . . ?
C32 N2 C33 C36 -176.32(18) . . . . ?
C35 N2 C33 C36 1.5(3) . . . . ?
N2 C33 C34 N1 -0.8(2) . . . . ?
C36 C33 C34 N1 175.28(19) . . . . ?
N2 C33 C34 C37 -179.7(2) . . . . ?
C36 C33 C34 C37 -3.6(4) . . . . ?
C32 N1 C34 C33 1.3(2) . . . . ?
C38 N1 C34 C33 160.29(19) . . . . ?
C32 N1 C34 C37 -179.7(2) . . . . ?
C38 N1 C34 C37 -20.7(3) . . . . ?
C35B N2B C32B C31 -2(3) . . . . ?
C33B N2B C32B C31 177.8(15) . . . . ?
C35B N2B C32B N1B 180.0(12) . . . . ?
C33B N2B C32B N1B -0.1(19) . . . . ?
Ti1 C31 C32B N2B -142.8(12) . . . . ?
Ti1 C31 C32B N1B 34(3) . . . . ?
C34B N1B C32B N2B -1(2) . . . . ?
C38B N1B C32B N2B -154.3(13) . . . . ?
C34B N1B C32B C31 -178(2) . . . . ?
C38B N1B C32B C31 28(3) . . . . ?
C32B N2B C33B C34B 1.0(18) . . . . ?
C35B N2B C33B C34B -179.1(13) . . . . ?
C32B N2B C33B C36B -179.5(16) . . . . ?
C35B N2B C33B C36B 0(2) . . . . ?
N2B C33B C34B N1B -1.6(18) . . . . ?
C36B C33B C34B N1B 179.1(18) . . . . ?
N2B C33B C34B C37B 177.0(14) . . . . ?
C36B C33B C34B C37B -2(3) . . . . ?
C32B N1B C34B C33B 2(2) . . . . ?
C38B N1B C34B C33B 155.9(14) . . . . ?
C32B N1B C34B C37B -177.0(15) . . . . ?
C38B N1B C34B C37B -23(2) . . . . ?
